data_7004045
loop_
_publ_author_name
'Willans, Charlotte E.'
'Sinenkov, Mikhail A.'
'Fukin, Georgy K.'
'Sheridan, Kristina'
'Lynam, Jason M.'
'Trifonov, Alexander A.'
'Kerton, Francesca M.'

_publ_section_title
;
 Lanthanide chloride complexes of amine-bis(phenolate) ligands and
 their reactivity in the ring-opening polymerization of \e-caprolactone
;
_journal_issue 27
_journal_name_full 'Dalton Transactions'
_journal_page_first 3592
_journal_page_last 3598
_journal_paper_doi 10.1039/b802219d
_journal_year 2008
_chemical_formula_sum 'C41.5 H68 Cl N2 O4 Sm'
_chemical_formula_weight 844.78
_chemical_name_systematic
;
?
;
_space_group_IT_number 14
_symmetry_cell_setting monoclinic
_symmetry_space_group_name_Hall '-P 2ybc'
_symmetry_space_group_name_H-M 'P 1 21/c 1'
_atom_sites_solution_hydrogens geom
_atom_sites_solution_primary direct
_atom_sites_solution_secondary difmap
_audit_creation_method SHELXL-97
_cell_angle_alpha 90.00
_cell_angle_beta 94.0440(10)
_cell_angle_gamma 90.00
_cell_formula_units_Z 4
_cell_length_a 12.6169(4)
_cell_length_b 19.9748(6)
_cell_length_c 17.6003(5)
_cell_measurement_reflns_used 900
_cell_measurement_temperature 100(2)
_cell_measurement_theta_max 28
_cell_measurement_theta_min 2
_cell_volume 4424.6(2)
_computing_cell_refinement 'Bruker SMART'
_computing_data_collection 'Bruker SMART'
_computing_data_reduction 'Bruker SHELXTL'
_computing_molecular_graphics 'Bruker SHELXTL'
_computing_publication_material 'Bruker SHELXTL'
_computing_structure_refinement 'SHELXL-97 (Sheldrick, 1997)'
_computing_structure_solution 'SHELXS-97 (Sheldrick, 1990)'
_diffrn_ambient_temperature 100(2)
_diffrn_measured_fraction_theta_full 0.995
_diffrn_measured_fraction_theta_max 0.995
_diffrn_measurement_device_type 'CCD area detector'
_diffrn_measurement_method 'phi and omega scans'
_diffrn_radiation_monochromator graphite
_diffrn_radiation_source 'fine-focus sealed tube'
_diffrn_radiation_type MoK\a
_diffrn_radiation_wavelength 0.71073
_diffrn_reflns_av_R_equivalents 0.0224
_diffrn_reflns_av_sigmaI/netI 0.0233
_diffrn_reflns_limit_h_max 14
_diffrn_reflns_limit_h_min -15
_diffrn_reflns_limit_k_max 23
_diffrn_reflns_limit_k_min -23
_diffrn_reflns_limit_l_max 20
_diffrn_reflns_limit_l_min -16
_diffrn_reflns_number 24314
_diffrn_reflns_theta_full 25.00
_diffrn_reflns_theta_max 25.00
_diffrn_reflns_theta_min 1.91
_exptl_absorpt_coefficient_mu 1.425
_exptl_absorpt_correction_T_max 0.9321
_exptl_absorpt_correction_T_min 0.6353
_exptl_absorpt_correction_type multi-scan
_exptl_absorpt_process_details 'SADABS (Sheldrick, 1998a)'
_exptl_crystal_colour yellow
_exptl_crystal_density_diffrn 1.268
_exptl_crystal_density_method 'not measured'
_exptl_crystal_description plate
_exptl_crystal_F_000 1768
_exptl_crystal_size_max 0.35
_exptl_crystal_size_mid 0.21
_exptl_crystal_size_min 0.05
_refine_diff_density_max 1.367
_refine_diff_density_min -0.523
_refine_diff_density_rms 0.074
_refine_ls_extinction_method none
_refine_ls_goodness_of_fit_ref 1.009
_refine_ls_hydrogen_treatment constr
_refine_ls_matrix_type full
_refine_ls_number_parameters 451
_refine_ls_number_reflns 7752
_refine_ls_number_restraints 0
_refine_ls_restrained_S_all 1.009
_refine_ls_R_factor_all 0.0319
_refine_ls_R_factor_gt 0.0259
_refine_ls_shift/su_max 0.001
_refine_ls_shift/su_mean 0.000
_refine_ls_structure_factor_coef Fsqd
_refine_ls_weighting_details 'calc w=1/[\s^2^(Fo^2^)+(0.0382P)^2^+3.3000P] where P=(Fo^2^+2Fc^2^)/3'
_refine_ls_weighting_scheme calc
_refine_ls_wR_factor_gt 0.0636
_refine_ls_wR_factor_ref 0.0661
_reflns_number_gt 6750
_reflns_number_total 7752
_reflns_threshold_expression >2sigma(I)
_cod_data_source_file b802219d.txt
_cod_data_source_block smnoclm
_cod_depositor_comments
;
The following automatic conversions were performed:
'_symmetry_cell_setting' value 'Monoclinic' changed to 'monoclinic'
according to '/home/saulius/struct/CIF-dictionaries/cif_core.dic'
dictionary named 'cif_core.dic' version 2.4.1 from 2010-06-29.

Automatic conversion script
Id: cif_fix_enum 1527 2010-12-29 10:47:43Z saulius 
;
_cod_original_sg_symbol_H-M P2(1)/c
_cod_original_formula_sum 'C41.50 H68 Cl N2 O4 Sm'
_cod_database_code 7004045

loop_
_symmetry_equiv_pos_as_xyz
'x, y, z'
'-x, y+1/2, -z+1/2'
'-x, -y, -z'
'x, -y-1/2, z-1/2'

loop_
_atom_site_label
_atom_site_type_symbol
_atom_site_fract_x
_atom_site_fract_y
_atom_site_fract_z
_atom_site_U_iso_or_equiv
_atom_site_adp_type
_atom_site_occupancy
_atom_site_symmetry_multiplicity
_atom_site_calc_flag
_atom_site_refinement_flags
_atom_site_disorder_assembly
_atom_site_disorder_group
Sm1 Sm 0.419852(8) -0.164728(5) 0.636307(5) 0.01704(3) Uani 1 1 d . . .
O1 O 0.55768(10) -0.10699(7) 0.60109(8) 0.0214(3) Uani 1 1 d . . .
O2 O 0.27738(11) -0.22397(7) 0.60748(8) 0.0221(3) Uani 1 1 d . . .
O3 O 0.39724(12) -0.04674(7) 0.69935(8) 0.0262(3) Uani 1 1 d . . .
O4 O 0.29814(11) -0.08012(7) 0.56589(8) 0.0222(3) Uani 1 1 d . . .
N1 N 0.44015(12) -0.20655(8) 0.49673(9) 0.0158(4) Uani 1 1 d . . .
N2 N 0.54336(14) -0.27403(9) 0.63320(10) 0.0245(4) Uani 1 1 d . . .
C1 C 0.49877(15) -0.15434(10) 0.45551(11) 0.0174(4) Uani 1 1 d . . .
H1A H 0.4605 -0.1113 0.4592 0.021 Uiso 1 1 calc R . .
H1B H 0.4962 -0.1667 0.4009 0.021 Uiso 1 1 calc R . .
C2 C 0.61329(15) -0.14337(10) 0.48308(11) 0.0181(4) Uani 1 1 d . . .
C3 C 0.69384(16) -0.16009(9) 0.43635(12) 0.0187(4) Uani 1 1 d . . .
H3A H 0.6760 -0.1792 0.3877 0.022 Uiso 1 1 calc R . .
C4 C 0.80029(16) -0.14917(10) 0.45993(12) 0.0210(5) Uani 1 1 d . . .
C5 C 0.82135(16) -0.11794(10) 0.53044(12) 0.0217(5) Uani 1 1 d . . .
H5A H 0.8934 -0.1087 0.5464 0.026 Uiso 1 1 calc R . .
C6 C 0.74376(16) -0.09950(10) 0.57875(11) 0.0207(5) Uani 1 1 d . . .
C7 C 0.63687(16) -0.11619(10) 0.55576(11) 0.0190(4) Uani 1 1 d . . .
C8 C 0.89221(16) -0.17035(11) 0.41250(13) 0.0266(5) Uani 1 1 d . . .
C9 C 0.85261(19) -0.20429(14) 0.33807(14) 0.0391(6) Uani 1 1 d . . .
H9A H 0.8113 -0.2442 0.3494 0.059 Uiso 1 1 calc R . .
H9B H 0.9135 -0.2174 0.3098 0.059 Uiso 1 1 calc R . .
H9C H 0.8076 -0.1731 0.3073 0.059 Uiso 1 1 calc R . .
Cl1 Cl 0.44058(5) -0.19582(3) 0.78469(3) 0.02949(13) Uani 1 1 d . . .
C10 C 0.95800(18) -0.10868(12) 0.39358(14) 0.0334(6) Uani 1 1 d . . .
H10A H 1.0166 -0.1224 0.3633 0.050 Uiso 1 1 calc R . .
H10B H 0.9868 -0.0876 0.4409 0.050 Uiso 1 1 calc R . .
H10C H 0.9126 -0.0766 0.3644 0.050 Uiso 1 1 calc R . .
C11 C 0.96351(19) -0.21975(13) 0.45944(16) 0.0410(7) Uani 1 1 d . . .
H11A H 0.9221 -0.2595 0.4713 0.062 Uiso 1 1 calc R . .
H11B H 0.9907 -0.1982 0.5069 0.062 Uiso 1 1 calc R . .
H11C H 1.0232 -0.2331 0.4301 0.062 Uiso 1 1 calc R . .
C12 C 0.77142(17) -0.05952(11) 0.65222(12) 0.0268(5) Uani 1 1 d . . .
C13 C 0.70755(19) 0.00627(12) 0.64876(14) 0.0352(6) Uani 1 1 d . . .
H13A H 0.7240 0.0316 0.6034 0.053 Uiso 1 1 calc R . .
H13B H 0.7266 0.0329 0.6944 0.053 Uiso 1 1 calc R . .
H13C H 0.6314 -0.0039 0.6462 0.053 Uiso 1 1 calc R . .
C14 C 0.74553(19) -0.09936(13) 0.72322(13) 0.0366(6) Uani 1 1 d . . .
H14A H 0.7865 -0.1411 0.7256 0.055 Uiso 1 1 calc R . .
H14B H 0.6695 -0.1098 0.7205 0.055 Uiso 1 1 calc R . .
H14C H 0.7642 -0.0726 0.7689 0.055 Uiso 1 1 calc R . .
C15 C 0.88999(18) -0.04098(13) 0.66169(13) 0.0344(6) Uani 1 1 d . . .
H15A H 0.9094 -0.0156 0.6171 0.052 Uiso 1 1 calc R . .
H15B H 0.9327 -0.0819 0.6664 0.052 Uiso 1 1 calc R . .
H15C H 0.9034 -0.0136 0.7076 0.052 Uiso 1 1 calc R . .
C16 C 0.33221(14) -0.21115(10) 0.45550(11) 0.0169(4) Uani 1 1 d . . .
H16A H 0.3415 -0.2177 0.4006 0.020 Uiso 1 1 calc R . .
H16B H 0.2955 -0.1678 0.4610 0.020 Uiso 1 1 calc R . .
C17 C 0.26131(15) -0.26587(10) 0.48141(11) 0.0174(4) Uani 1 1 d . . .
C18 C 0.22094(15) -0.31256(10) 0.42842(12) 0.0188(4) Uani 1 1 d . . .
H18A H 0.2418 -0.3104 0.3776 0.023 Uiso 1 1 calc R . .
C19 C 0.15098(16) -0.36224(10) 0.44791(11) 0.0200(5) Uani 1 1 d . . .
C20 C 0.12091(16) -0.36226(11) 0.52289(12) 0.0230(5) Uani 1 1 d . . .
H20A H 0.0717 -0.3953 0.5368 0.028 Uiso 1 1 calc R . .
C21 C 0.15873(16) -0.31679(10) 0.57852(12) 0.0220(5) Uani 1 1 d . . .
C22 C 0.23289(16) -0.26796(10) 0.55736(12) 0.0200(5) Uani 1 1 d . . .
C23 C 0.10485(16) -0.41493(10) 0.39121(12) 0.0231(5) Uani 1 1 d . . .
C24 C 0.14655(19) -0.40640(12) 0.31195(13) 0.0328(6) Uani 1 1 d . . .
H24A H 0.1276 -0.3618 0.2922 0.049 Uiso 1 1 calc R . .
H24B H 0.1146 -0.4405 0.2775 0.049 Uiso 1 1 calc R . .
H24C H 0.2240 -0.4114 0.3156 0.049 Uiso 1 1 calc R . .
C25 C -0.01695(18) -0.40891(12) 0.38300(14) 0.0337(6) Uani 1 1 d . . .
H25A H -0.0368 -0.3640 0.3648 0.051 Uiso 1 1 calc R . .
H25B H -0.0456 -0.4166 0.4326 0.051 Uiso 1 1 calc R . .
H25C H -0.0460 -0.4423 0.3464 0.051 Uiso 1 1 calc R . .
C26 C 0.1351(2) -0.48549(11) 0.41995(14) 0.0341(6) Uani 1 1 d . . .
H26A H 0.1092 -0.4922 0.4706 0.051 Uiso 1 1 calc R . .
H26B H 0.2126 -0.4904 0.4229 0.051 Uiso 1 1 calc R . .
H26C H 0.1028 -0.5189 0.3847 0.051 Uiso 1 1 calc R . .
C27 C 0.1193(2) -0.31727(12) 0.65905(13) 0.0333(6) Uani 1 1 d . . .
C28 C 0.0358(2) -0.37264(13) 0.66822(14) 0.0410(6) Uani 1 1 d . . .
H28A H 0.0674 -0.4164 0.6588 0.061 Uiso 1 1 calc R . .
H28B H -0.0253 -0.3652 0.6316 0.061 Uiso 1 1 calc R . .
H28C H 0.0123 -0.3714 0.7201 0.061 Uiso 1 1 calc R . .
C29 C 0.0662(2) -0.25045(13) 0.67506(14) 0.0407(6) Uani 1 1 d . . .
H29A H 0.1171 -0.2140 0.6699 0.061 Uiso 1 1 calc R . .
H29B H 0.0426 -0.2507 0.7269 0.061 Uiso 1 1 calc R . .
H29C H 0.0047 -0.2439 0.6386 0.061 Uiso 1 1 calc R . .
C30 C 0.2110(2) -0.33048(13) 0.71906(14) 0.0429(7) Uani 1 1 d . . .
H30A H 0.2446 -0.3734 0.7083 0.064 Uiso 1 1 calc R . .
H30B H 0.1834 -0.3321 0.7697 0.064 Uiso 1 1 calc R . .
H30C H 0.2635 -0.2945 0.7175 0.064 Uiso 1 1 calc R . .
C31 C 0.49441(16) -0.27258(10) 0.49309(11) 0.0195(4) Uani 1 1 d . . .
H31A H 0.5255 -0.2766 0.4432 0.023 Uiso 1 1 calc R . .
H31B H 0.4409 -0.3085 0.4962 0.023 Uiso 1 1 calc R . .
C32 C 0.58156(16) -0.28297(10) 0.55593(12) 0.0234(5) Uani 1 1 d . . .
H32A H 0.6108 -0.3287 0.5517 0.028 Uiso 1 1 calc R . .
H32B H 0.6398 -0.2508 0.5490 0.028 Uiso 1 1 calc R . .
C33 C 0.4779(2) -0.33183(11) 0.65291(14) 0.0320(6) Uani 1 1 d . . .
H33A H 0.5206 -0.3728 0.6523 0.048 Uiso 1 1 calc R . .
H33B H 0.4167 -0.3358 0.6157 0.048 Uiso 1 1 calc R . .
H33C H 0.4530 -0.3254 0.7039 0.048 Uiso 1 1 calc R . .
C34 C 0.63812(19) -0.27198(13) 0.68755(14) 0.0358(6) Uani 1 1 d . . .
H34A H 0.6793 -0.3132 0.6830 0.054 Uiso 1 1 calc R . .
H34B H 0.6157 -0.2680 0.7396 0.054 Uiso 1 1 calc R . .
H34C H 0.6822 -0.2334 0.6761 0.054 Uiso 1 1 calc R . .
C35 C 0.4382(2) -0.02478(12) 0.77334(13) 0.0406(7) Uani 1 1 d . . .
H35A H 0.4174 0.0219 0.7811 0.061 Uiso 1 1 calc R . .
H35B H 0.5159 -0.0282 0.7770 0.061 Uiso 1 1 calc R . .
H35C H 0.4094 -0.0530 0.8125 0.061 Uiso 1 1 calc R . .
C36 C 0.34911(18) 0.00722(11) 0.65634(12) 0.0278(5) Uani 1 1 d . . .
H36A H 0.3929 0.0482 0.6633 0.033 Uiso 1 1 calc R . .
H36B H 0.2776 0.0167 0.6735 0.033 Uiso 1 1 calc R . .
C37 C 0.34109(17) -0.01351(10) 0.57412(12) 0.0250(5) Uani 1 1 d . . .
H37A H 0.2947 0.0183 0.5441 0.030 Uiso 1 1 calc R . .
H37B H 0.4124 -0.0122 0.5541 0.030 Uiso 1 1 calc R . .
C38 C 0.18481(17) -0.08173(12) 0.56679(15) 0.0348(6) Uani 1 1 d . . .
H38A H 0.1541 -0.0447 0.5360 0.052 Uiso 1 1 calc R . .
H38B H 0.1647 -0.0772 0.6193 0.052 Uiso 1 1 calc R . .
H38C H 0.1580 -0.1244 0.5457 0.052 Uiso 1 1 calc R . .
C1S C 0.4187(2) -0.45389(12) 0.49823(15) 0.0420(7) Uani 1 1 d . . .
H1SA H 0.3627 -0.4220 0.4965 0.050 Uiso 1 1 calc R . .
C2S C 0.5050(2) -0.44332(12) 0.45639(14) 0.0416(7) Uani 1 1 d . B .
H2SA H 0.5084 -0.4039 0.4265 0.050 Uiso 1 1 calc R . .
C3S C 0.5872(2) -0.48936(12) 0.45714(15) 0.0415(7) Uani 1 1 d . . .
H3SA H 0.6464 -0.4821 0.4276 0.050 Uiso 0.50 1 calc PR A 1
C4S C 0.6739(5) -0.4793(3) 0.4143(3) 0.0531(16) Uani 0.50 1 d P B 2
H4SA H 0.7235 -0.5168 0.4222 0.080 Uiso 0.50 1 calc PR B 2
H4SB H 0.7097 -0.4376 0.4302 0.080 Uiso 0.50 1 calc PR B 2
H4SC H 0.6497 -0.4765 0.3602 0.080 Uiso 0.50 1 calc PR B 2

loop_
_atom_site_aniso_label
_atom_site_aniso_U_11
_atom_site_aniso_U_22
_atom_site_aniso_U_33
_atom_site_aniso_U_23
_atom_site_aniso_U_13
_atom_site_aniso_U_12
Sm1 0.02066(6) 0.01843(5) 0.01217(5) -0.00014(4) 0.00209(4) -0.00302(4)
O1 0.0209(7) 0.0270(7) 0.0167(7) -0.0040(6) 0.0046(6) -0.0042(6)
O2 0.0275(7) 0.0229(7) 0.0163(7) -0.0028(6) 0.0036(6) -0.0078(6)
O3 0.0376(8) 0.0238(7) 0.0170(7) -0.0032(6) -0.0006(6) 0.0007(6)
O4 0.0226(7) 0.0206(7) 0.0233(7) -0.0009(6) 0.0002(6) -0.0026(6)
N1 0.0184(8) 0.0154(8) 0.0138(8) 0.0005(6) 0.0031(6) -0.0025(6)
N2 0.0306(9) 0.0243(9) 0.0178(9) 0.0019(7) -0.0037(7) 0.0020(8)
C1 0.0174(9) 0.0205(10) 0.0143(10) 0.0017(8) 0.0021(7) -0.0024(7)
C2 0.0192(9) 0.0183(9) 0.0168(10) 0.0031(8) 0.0006(8) -0.0031(8)
C3 0.0219(10) 0.0188(10) 0.0156(10) 0.0012(8) 0.0021(8) -0.0008(8)
C4 0.0186(10) 0.0222(10) 0.0224(11) 0.0025(9) 0.0026(8) -0.0001(8)
C5 0.0187(10) 0.0230(10) 0.0231(11) 0.0045(9) -0.0017(8) -0.0030(8)
C6 0.0237(10) 0.0219(10) 0.0160(10) 0.0032(8) -0.0011(8) -0.0039(8)
C7 0.0215(10) 0.0185(9) 0.0171(10) 0.0020(8) 0.0025(8) -0.0013(8)
C8 0.0163(10) 0.0333(12) 0.0306(12) -0.0051(10) 0.0045(9) 0.0017(8)
C9 0.0264(12) 0.0554(15) 0.0371(13) -0.0174(12) 0.0138(10) -0.0045(11)
Cl1 0.0425(3) 0.0318(3) 0.0143(2) 0.0025(2) 0.0032(2) -0.0035(2)
C10 0.0248(11) 0.0450(14) 0.0317(13) -0.0031(11) 0.0117(9) -0.0068(10)
C11 0.0288(12) 0.0427(14) 0.0524(16) -0.0004(13) 0.0085(11) 0.0111(11)
C12 0.0250(11) 0.0357(12) 0.0195(11) -0.0027(9) 0.0000(9) -0.0086(9)
C13 0.0399(13) 0.0335(12) 0.0322(13) -0.0140(11) 0.0015(10) -0.0080(10)
C14 0.0386(13) 0.0514(15) 0.0189(11) -0.0007(11) -0.0036(10) -0.0162(11)
C15 0.0321(12) 0.0455(14) 0.0247(12) -0.0043(11) -0.0041(10) -0.0141(11)
C16 0.0158(9) 0.0196(9) 0.0151(9) 0.0002(8) 0.0011(7) -0.0001(7)
C17 0.0154(9) 0.0189(9) 0.0180(10) 0.0002(8) 0.0008(7) 0.0005(7)
C18 0.0179(9) 0.0220(10) 0.0166(10) -0.0003(8) 0.0022(8) 0.0023(8)
C19 0.0209(10) 0.0202(10) 0.0185(10) -0.0004(8) -0.0006(8) 0.0006(8)
C20 0.0235(10) 0.0218(10) 0.0238(11) 0.0021(9) 0.0025(8) -0.0065(8)
C21 0.0250(10) 0.0228(10) 0.0185(10) -0.0003(9) 0.0028(8) -0.0051(8)
C22 0.0233(10) 0.0178(9) 0.0190(10) 0.0003(8) 0.0009(8) -0.0020(8)
C23 0.0233(10) 0.0210(10) 0.0250(11) -0.0029(9) 0.0010(8) -0.0054(8)
C24 0.0390(13) 0.0325(12) 0.0273(12) -0.0094(10) 0.0048(10) -0.0110(10)
C25 0.0288(12) 0.0357(12) 0.0358(13) -0.0084(11) -0.0029(10) -0.0068(10)
C26 0.0437(13) 0.0202(11) 0.0375(13) -0.0047(10) -0.0035(11) -0.0058(10)
C27 0.0461(13) 0.0357(12) 0.0195(11) 0.0021(10) 0.0126(10) -0.0212(11)
C28 0.0514(14) 0.0470(14) 0.0264(13) -0.0046(11) 0.0153(11) -0.0268(12)
C29 0.0513(14) 0.0440(14) 0.0299(13) -0.0114(11) 0.0241(11) -0.0174(12)
C30 0.0588(16) 0.0494(15) 0.0205(12) 0.0091(11) 0.0024(11) -0.0263(12)
C31 0.0223(10) 0.0188(9) 0.0172(10) -0.0011(8) 0.0001(8) 0.0003(8)
C32 0.0245(10) 0.0210(10) 0.0242(11) -0.0019(9) -0.0014(9) 0.0031(8)
C33 0.0467(14) 0.0254(11) 0.0242(12) 0.0046(9) 0.0032(10) 0.0011(10)
C34 0.0386(13) 0.0389(13) 0.0278(12) -0.0023(11) -0.0130(10) 0.0094(11)
C35 0.0662(17) 0.0333(13) 0.0210(12) -0.0070(10) -0.0065(11) -0.0027(12)
C36 0.0354(12) 0.0217(10) 0.0262(12) -0.0024(9) 0.0013(9) 0.0033(9)
C37 0.0313(11) 0.0186(10) 0.0247(11) 0.0020(9) 0.0000(9) -0.0020(8)
C38 0.0243(11) 0.0342(12) 0.0453(15) 0.0005(11) -0.0025(10) 0.0005(10)
C1S 0.0536(15) 0.0317(13) 0.0374(14) -0.0107(11) -0.0213(12) 0.0082(11)
C2S 0.0678(17) 0.0240(12) 0.0300(13) -0.0037(10) -0.0186(12) 0.0007(12)
C3S 0.0528(15) 0.0334(13) 0.0365(14) -0.0086(11) -0.0113(12) -0.0017(12)
C4S 0.050(3) 0.068(4) 0.041(3) -0.003(3) 0.000(3) -0.005(3)

loop_
_atom_type_symbol
_atom_type_description
_atom_type_scat_dispersion_real
_atom_type_scat_dispersion_imag
_atom_type_scat_source
C C 0.0033 0.0016 'International Tables Vol C Tables 4.2.6.8 and 6.1.1.4'
H H 0.0000 0.0000 'International Tables Vol C Tables 4.2.6.8 and 6.1.1.4'
N N 0.0061 0.0033 'International Tables Vol C Tables 4.2.6.8 and 6.1.1.4'
O O 0.0106 0.0060 'International Tables Vol C Tables 4.2.6.8 and 6.1.1.4'
Cl Cl 0.1484 0.1585 'International Tables Vol C Tables 4.2.6.8 and 6.1.1.4'
Sm Sm -0.1638 3.4418 'International Tables Vol C Tables 4.2.6.8 and 6.1.1.4'

loop_
_geom_angle_atom_site_label_1
_geom_angle_atom_site_label_2
_geom_angle_atom_site_label_3
_geom_angle
_geom_angle_site_symmetry_1
_geom_angle_site_symmetry_3
_geom_angle_publ_flag
O2 Sm1 O1 150.34(5) . . ?
O2 Sm1 O4 77.77(5) . . ?
O1 Sm1 O4 88.66(5) . . ?
O2 Sm1 N1 75.10(5) . . ?
O1 Sm1 N1 76.88(5) . . ?
O4 Sm1 N1 81.43(5) . . ?
O2 Sm1 O3 118.18(5) . . ?
O1 Sm1 O3 76.21(5) . . ?
O4 Sm1 O3 62.01(4) . . ?
N1 Sm1 O3 134.51(5) . . ?
O2 Sm1 Cl1 97.07(4) . . ?
O1 Sm1 Cl1 111.68(4) . . ?
O4 Sm1 Cl1 129.97(3) . . ?
N1 Sm1 Cl1 146.04(4) . . ?
O3 Sm1 Cl1 78.61(3) . . ?
O2 Sm1 N2 91.38(5) . . ?
O1 Sm1 N2 87.10(5) . . ?
O4 Sm1 N2 149.41(5) . . ?
N1 Sm1 N2 68.10(5) . . ?
O3 Sm1 N2 144.88(5) . . ?
Cl1 Sm1 N2 79.31(4) . . ?
C7 O1 Sm1 137.10(12) . . ?
C22 O2 Sm1 143.97(13) . . ?
C36 O3 C35 111.28(16) . . ?
C36 O3 Sm1 120.51(11) . . ?
C35 O3 Sm1 127.87(13) . . ?
C38 O4 C37 112.88(16) . . ?
C38 O4 Sm1 123.25(13) . . ?
C37 O4 Sm1 110.77(11) . . ?
C31 N1 C1 110.62(15) . . ?
C31 N1 C16 109.22(14) . . ?
C1 N1 C16 105.73(14) . . ?
C31 N1 Sm1 113.43(11) . . ?
C1 N1 Sm1 108.45(11) . . ?
C16 N1 Sm1 109.10(11) . . ?
C33 N2 C34 108.07(18) . . ?
C33 N2 C32 110.14(17) . . ?
C34 N2 C32 107.22(17) . . ?
C33 N2 Sm1 107.25(13) . . ?
C34 N2 Sm1 114.10(13) . . ?
C32 N2 Sm1 110.04(12) . . ?
N1 C1 C2 116.15(16) . . ?
C3 C2 C7 121.00(18) . . ?
C3 C2 C1 119.87(18) . . ?
C7 C2 C1 119.13(18) . . ?
C2 C3 C4 120.96(19) . . ?
C3 C4 C5 116.93(19) . . ?
C3 C4 C8 122.92(19) . . ?
C5 C4 C8 120.14(18) . . ?
C6 C5 C4 124.27(18) . . ?
C5 C6 C7 117.31(18) . . ?
C5 C6 C12 121.57(18) . . ?
C7 C6 C12 121.05(18) . . ?
O1 C7 C2 118.63(17) . . ?
O1 C7 C6 122.23(18) . . ?
C2 C7 C6 119.14(18) . . ?
C9 C8 C10 108.6(2) . . ?
C9 C8 C4 112.01(17) . . ?
C10 C8 C4 109.73(18) . . ?
C9 C8 C11 108.7(2) . . ?
C10 C8 C11 109.09(19) . . ?
C4 C8 C11 108.70(19) . . ?
C14 C12 C6 111.48(18) . . ?
C14 C12 C15 107.30(18) . . ?
C6 C12 C15 112.15(18) . . ?
C14 C12 C13 109.48(19) . . ?
C6 C12 C13 108.81(17) . . ?
C15 C12 C13 107.51(19) . . ?
N1 C16 C17 115.92(15) . . ?
C18 C17 C22 120.72(18) . . ?
C18 C17 C16 118.81(17) . . ?
C22 C17 C16 120.41(17) . . ?
C19 C18 C17 121.57(19) . . ?
C18 C19 C20 116.95(18) . . ?
C18 C19 C23 123.23(18) . . ?
C20 C19 C23 119.81(18) . . ?
C21 C20 C19 124.05(19) . . ?
C20 C21 C22 117.55(19) . . ?
C20 C21 C27 121.79(19) . . ?
C22 C21 C27 120.62(18) . . ?
O2 C22 C17 118.84(17) . . ?
O2 C22 C21 122.08(18) . . ?
C17 C22 C21 119.08(18) . . ?
C24 C23 C19 112.08(17) . . ?
C24 C23 C26 107.94(19) . . ?
C19 C23 C26 109.91(17) . . ?
C24 C23 C25 108.08(18) . . ?
C19 C23 C25 109.73(17) . . ?
C26 C23 C25 109.03(18) . . ?
C29 C27 C30 110.0(2) . . ?
C29 C27 C21 109.86(19) . . ?
C30 C27 C21 111.0(2) . . ?
C29 C27 C28 107.2(2) . . ?
C30 C27 C28 107.0(2) . . ?
C21 C27 C28 111.67(19) . . ?
N1 C31 C32 113.66(16) . . ?
N2 C32 C31 112.68(17) . . ?
O3 C36 C37 107.46(17) . . ?
O4 C37 C36 110.55(17) . . ?
C2S C1S C3S 120.5(2) . 3_646 ?
C1S C2S C3S 120.9(2) . . ?
C1S C3S C2S 118.6(3) 3_646 . ?
C1S C3S C4S 120.2(4) 3_646 . ?
C2S C3S C4S 121.2(4) . . ?

loop_
_geom_bond_atom_site_label_1
_geom_bond_atom_site_label_2
_geom_bond_distance
_geom_bond_site_symmetry_2
_geom_bond_publ_flag
Sm1 O2 2.1819(13) . ?
Sm1 O1 2.2113(14) . ?
Sm1 O4 2.5459(14) . ?
Sm1 N1 2.6243(16) . ?
Sm1 O3 2.6290(14) . ?
Sm1 Cl1 2.6792(5) . ?
Sm1 N2 2.6852(17) . ?
O1 C7 1.335(2) . ?
O2 C22 1.340(2) . ?
O3 C36 1.428(3) . ?
O3 C35 1.436(3) . ?
O4 C38 1.431(3) . ?
O4 C37 1.440(2) . ?
N1 C31 1.489(2) . ?
N1 C1 1.496(2) . ?
N1 C16 1.500(2) . ?
N2 C33 1.475(3) . ?
N2 C34 1.478(3) . ?
N2 C32 1.485(3) . ?
C1 C2 1.507(3) . ?
C2 C3 1.392(3) . ?
C2 C7 1.402(3) . ?
C3 C4 1.395(3) . ?
C4 C5 1.398(3) . ?
C4 C8 1.535(3) . ?
C5 C6 1.391(3) . ?
C6 C7 1.420(3) . ?
C6 C12 1.539(3) . ?
C8 C9 1.527(3) . ?
C8 C10 1.535(3) . ?
C8 C11 1.536(3) . ?
C12 C14 1.536(3) . ?
C12 C15 1.539(3) . ?
C12 C13 1.540(3) . ?
C16 C17 1.503(3) . ?
C17 C18 1.390(3) . ?
C17 C22 1.409(3) . ?
C18 C19 1.387(3) . ?
C19 C20 1.399(3) . ?
C19 C23 1.536(3) . ?
C20 C21 1.395(3) . ?
C21 C22 1.419(3) . ?
C21 C27 1.535(3) . ?
C23 C24 1.535(3) . ?
C23 C26 1.536(3) . ?
C23 C25 1.538(3) . ?
C27 C29 1.528(4) . ?
C27 C30 1.533(4) . ?
C27 C28 1.543(3) . ?
C31 C32 1.518(3) . ?
C36 C37 1.502(3) . ?
C1S C2S 1.373(4) . ?
C1S C3S 1.384(4) 3_646 ?
C2S C3S 1.386(4) . ?
C3S C1S 1.384(4) 3_646 ?
C3S C4S 1.386(6) . ?
